data_1518520
loop_
_publ_author_name
'Yoshida, Takuya'
'Yasuda, Yuta'
'Nagashima, Eri'
'Arai, Hidekazu'
'Matsunaga, Satoshi'
'Nomiya, Kenji'

_publ_section_title
;
 Various Oxygen-Centered Phosphanegold(I) Cluster Cations Formed by
 Polyoxometalate (POM)-Mediated Clusterization: Effects of POMs and
 Phosphanes
;
_journal_issue 4
_journal_name_full Inorganics
_journal_page_first 660
_journal_paper_doi 10.3390/inorganics2040660
_journal_volume 2
_journal_year 2014
_chemical_formula_sum 'C168 H168 Au8 O46 P8 Si W12'
_chemical_formula_weight 6980.81
_chemical_name_systematic
; 
 ? 
;
_space_group_IT_number 148
_symmetry_cell_setting rhombohedral
_symmetry_space_group_name_Hall '-R 3'
_symmetry_space_group_name_H-M 'R -3 :H'
_atom_sites_solution_hydrogens geom
_atom_sites_solution_primary direct
_atom_sites_solution_secondary difmap
_audit_creation_method SHELXL-97
_cell_angle_alpha 90.00
_cell_angle_beta 90.00
_cell_angle_gamma 120.00
_cell_formula_units_Z 3
_cell_length_a 20.478(3)
_cell_length_b 20.478(3)
_cell_length_c 36.726(7)
_cell_measurement_reflns_used 15305
_cell_measurement_temperature 120
_cell_measurement_theta_max 27.4855
_cell_measurement_theta_min 3.0894
_cell_volume 13338(4)
_computing_cell_refinement 'CrystalClear (Rigaku Inc., 2008)'
_computing_data_collection 'CrystalClear (Rigaku Inc., 2008)'
_computing_data_reduction 'CrystalClear (Rigaku Inc., 2008)'
_computing_molecular_graphics 'Bruker SHELXTL'
_computing_publication_material 'Bruker SHELXTL'
_computing_structure_refinement 'SHELXL-97 (Sheldrick, 1997)'
_computing_structure_solution 'SHELXS-97 (Sheldrick, 1990)'
_diffrn_ambient_temperature 120
_diffrn_detector_area_resol_mean 28.5714
_diffrn_measured_fraction_theta_full 0.989
_diffrn_measured_fraction_theta_max 0.989
_diffrn_measurement_device_type 'Saturn724+ (4x4 bin mode)'
_diffrn_measurement_method dtprofit.ref
_diffrn_radiation_monochromator Confocal
_diffrn_radiation_source 'Rotating Anode'
_diffrn_radiation_type MoK\a
_diffrn_radiation_wavelength 0.71073
_diffrn_reflns_av_R_equivalents 0.0596
_diffrn_reflns_av_sigmaI/netI 0.0273
_diffrn_reflns_limit_h_max 26
_diffrn_reflns_limit_h_min -26
_diffrn_reflns_limit_k_max 26
_diffrn_reflns_limit_k_min -26
_diffrn_reflns_limit_l_max 47
_diffrn_reflns_limit_l_min -47
_diffrn_reflns_number 70079
_diffrn_reflns_theta_full 27.48
_diffrn_reflns_theta_max 27.48
_diffrn_reflns_theta_min 3.09
_exptl_absorpt_coefficient_mu 14.448
_exptl_absorpt_correction_T_max 0.4312
_exptl_absorpt_correction_T_min 0.1358
_exptl_absorpt_correction_type multi-scan
_exptl_absorpt_process_details 'CrystalClear (Rigaku Inc., 2008)'
_exptl_crystal_colour pale-yellow
_exptl_crystal_density_diffrn 2.607
_exptl_crystal_density_meas 0
_exptl_crystal_density_method 'not measured'
_exptl_crystal_description block
_exptl_crystal_F_000 9594
_exptl_crystal_size_max 0.23
_exptl_crystal_size_mid 0.13
_exptl_crystal_size_min 0.07
_refine_diff_density_max 2.453
_refine_diff_density_min -4.333
_refine_diff_density_rms 0.307
_refine_ls_extinction_method none
_refine_ls_goodness_of_fit_ref 1.311
_refine_ls_hydrogen_treatment mixed
_refine_ls_matrix_type full
_refine_ls_number_parameters 370
_refine_ls_number_reflns 6739
_refine_ls_number_restraints 0
_refine_ls_restrained_S_all 1.311
_refine_ls_R_factor_all 0.0558
_refine_ls_R_factor_gt 0.0547
_refine_ls_shift/su_max 0.022
_refine_ls_shift/su_mean 0.000
_refine_ls_structure_factor_coef Fsqd
_refine_ls_weighting_details 'calc w=1/[\s^2^(Fo^2^)+(0.0000P)^2^+1648.7844P] where P=(Fo^2^+2Fc^2^)/3'
_refine_ls_weighting_scheme calc
_refine_ls_wR_factor_gt 0.1212
_refine_ls_wR_factor_ref 0.1217
_reflns_number_gt 6569
_reflns_number_total 6739
_reflns_threshold_expression >2sigma(I)
_cod_data_source_file 3.cif
_cod_data_source_block ty001rr-3
_cod_depositor_comments
;
The following automatic conversions were performed:

'_symmetry_cell_setting' value 'Rhombohedral' changed to
'rhombohedral' according to
/usr/data/users/saulius/crontab/automatic-downloads/current/MDPI/lib/dictionaries/cif_core.dic
dictionary named 'cif_core.dic' version 2.4.2 from 2011-04-26.

Automatic conversion script
Id: cif_fix_values 2935 2014-11-11 08:27:57Z andrius 
;
_cod_original_cell_volume 13337(4)
_cod_original_sg_symbol_H-M R-3
_cod_database_code 1518520

loop_
_symmetry_equiv_pos_as_xyz
'x, y, z'
'-y, x-y, z'
'-x+y, -x, z'
'x+2/3, y+1/3, z+1/3'
'-y+2/3, x-y+1/3, z+1/3'
'-x+y+2/3, -x+1/3, z+1/3'
'x+1/3, y+2/3, z+2/3'
'-y+1/3, x-y+2/3, z+2/3'
'-x+y+1/3, -x+2/3, z+2/3'
'-x, -y, -z'
'y, -x+y, -z'
'x-y, x, -z'
'-x+2/3, -y+1/3, -z+1/3'
'y+2/3, -x+y+1/3, -z+1/3'
'x-y+2/3, x+1/3, -z+1/3'
'-x+1/3, -y+2/3, -z+2/3'
'y+1/3, -x+y+2/3, -z+2/3'
'x-y+1/3, x+2/3, -z+2/3'

loop_
_atom_site_label
_atom_site_type_symbol
_atom_site_fract_x
_atom_site_fract_y
_atom_site_fract_z
_atom_site_U_iso_or_equiv
_atom_site_adp_type
_atom_site_occupancy
_atom_site_symmetry_multiplicity
_atom_site_calc_flag
_atom_site_refinement_flags
Au1 Au 0.6667 0.3333 0.060159(19) 0.01326(16) Uani 1 3 d S
Au2 Au 0.54918(2) 0.26466(2) 0.003474(11) 0.01158(11) Uani 1 1 d .
C1 C 0.7482(6) 0.4141(6) 0.1399(3) 0.013(2) Uani 1 1 d .
C2 C 0.7427(7) 0.4490(7) 0.1709(3) 0.019(2) Uani 1 1 d .
H2 H 0.6949 0.4321 0.1819 0.023 Uiso 1 1 calc R
C3 C 0.8080(7) 0.5097(7) 0.1864(4) 0.025(3) Uani 1 1 d .
C4 C 0.8776(8) 0.5327(7) 0.1706(4) 0.026(3) Uani 1 1 d .
H4 H 0.9218 0.5732 0.1811 0.031 Uiso 1 1 calc R
C5 C 0.8832(7) 0.4974(8) 0.1400(4) 0.027(3) Uani 1 1 d .
H5 H 0.9317 0.5129 0.1302 0.033 Uiso 1 1 calc R
C6 C 0.8189(7) 0.4385(8) 0.1226(3) 0.023(3) Uani 1 1 d .
H6 H 0.8228 0.4164 0.1006 0.027 Uiso 1 1 calc R
C7 C 0.8015(9) 0.5489(9) 0.2199(4) 0.037(3) Uani 1 1 d .
H7A H 0.8357 0.5497 0.2388 0.055 Uiso 1 1 calc R
H7B H 0.7495 0.5216 0.2290 0.055 Uiso 1 1 calc R
H7C H 0.8150 0.6007 0.2137 0.055 Uiso 1 1 calc R
C8 C 0.3636(6) 0.1703(6) -0.0251(3) 0.015(2) Uani 1 1 d .
C9 C 0.2848(7) 0.1360(8) -0.0203(3) 0.024(3) Uani 1 1 d .
H9 H 0.2649 0.1275 0.0037 0.029 Uiso 1 1 calc R
C10 C 0.2356(8) 0.1145(8) -0.0495(4) 0.028(3) Uani 1 1 d .
C11 C 0.2666(7) 0.1281(8) -0.0851(3) 0.025(3) Uani 1 1 d .
H11 H 0.2344 0.1147 -0.1057 0.030 Uiso 1 1 calc R
C12 C 0.3441(7) 0.1611(7) -0.0898(3) 0.020(2) Uani 1 1 d .
H12 H 0.3641 0.1693 -0.1137 0.024 Uiso 1 1 calc R
C13 C 0.3922(7) 0.1819(6) -0.0606(3) 0.017(2) Uani 1 1 d .
H13 H 0.4450 0.2042 -0.0645 0.020 Uiso 1 1 calc R
C14 C 0.1523(9) 0.0780(14) -0.0445(5) 0.061(6) Uani 1 1 d .
H14A H 0.1337 0.0292 -0.0323 0.091 Uiso 1 1 calc R
H14B H 0.1280 0.0702 -0.0683 0.091 Uiso 1 1 calc R
H14C H 0.1407 0.1105 -0.0296 0.091 Uiso 1 1 calc R
C15 C 0.3951(6) 0.1239(6) 0.0441(3) 0.015(2) Uani 1 1 d .
C16 C 0.4153(7) 0.1374(7) 0.0812(3) 0.020(2) Uani 1 1 d .
H16 H 0.4428 0.1877 0.0900 0.024 Uiso 1 1 calc R
C17 C 0.3954(7) 0.0773(7) 0.1052(3) 0.021(2) Uani 1 1 d .
C18 C 0.3544(7) 0.0039(7) 0.0920(3) 0.023(3) Uani 1 1 d .
H18 H 0.3383 -0.0376 0.1082 0.027 Uiso 1 1 calc R
C19 C 0.3367(8) -0.0086(7) 0.0547(4) 0.026(3) Uani 1 1 d .
H19 H 0.3107 -0.0589 0.0457 0.032 Uiso 1 1 calc R
C20 C 0.3564(7) 0.0506(7) 0.0306(3) 0.022(3) Uani 1 1 d .
H20 H 0.3438 0.0414 0.0055 0.027 Uiso 1 1 calc R
C21 C 0.4150(9) 0.0905(9) 0.1452(4) 0.034(3) Uani 1 1 d .
H21A H 0.4148 0.0463 0.1555 0.052 Uiso 1 1 calc R
H21B H 0.3778 0.0990 0.1579 0.052 Uiso 1 1 calc R
H21C H 0.4652 0.1349 0.1481 0.052 Uiso 1 1 calc R
C22 C 0.4039(6) 0.2693(7) 0.0379(3) 0.016(2) Uani 1 1 d .
C23 C 0.4539(7) 0.3470(7) 0.0337(3) 0.020(2) Uani 1 1 d .
H23 H 0.4972 0.3644 0.0187 0.024 Uiso 1 1 calc R
C24 C 0.4396(8) 0.3985(7) 0.0516(3) 0.023(3) Uani 1 1 d .
C25 C 0.3732(8) 0.3702(8) 0.0730(4) 0.028(3) Uani 1 1 d .
H25 H 0.3619 0.4046 0.0849 0.033 Uiso 1 1 calc R
C26 C 0.3250(8) 0.2946(9) 0.0768(4) 0.033(3) Uani 1 1 d .
H26 H 0.2814 0.2772 0.0916 0.039 Uiso 1 1 calc R
C27 C 0.3392(7) 0.2432(8) 0.0595(4) 0.026(3) Uani 1 1 d .
H27 H 0.3054 0.1906 0.0621 0.031 Uiso 1 1 calc R
C28 C 0.4952(11) 0.4823(8) 0.0490(5) 0.043(4) Uani 1 1 d .
H28A H 0.5406 0.4903 0.0362 0.064 Uiso 1 1 calc R
H28B H 0.5087 0.5038 0.0735 0.064 Uiso 1 1 calc R
H28C H 0.4722 0.5069 0.0355 0.064 Uiso 1 1 calc R
O1 O 0.6667 0.3333 0.0023(4) 0.010(2) Uani 1 3 d S
O2 O 0.6285(6) 0.5661(5) 0.8351(2) 0.027(2) Uani 1 1 d .
O3 O 0.5604(6) 0.3919(5) 0.9500(4) 0.044(3) Uani 1 1 d .
O4 O 0.7466(7) 0.5390(12) 0.8414(4) 0.093(7) Uani 1 1 d .
O5 O 0.6240(7) 0.4646(7) 0.8847(4) 0.084(7) Uani 1 1 d .
O6 O 0.5061(8) 0.3263(7) 0.8828(4) 0.092(7) Uani 1 1 d .
O7 O 0.5810(5) 0.2796(5) 0.9234(3) 0.033(2) Uani 1 1 d .
O8 O 0.6997(8) 0.4202(8) 0.8153(4) 0.057(3) Uani 1 1 d .
O9 O 0.6667 0.3333 0.7928(7) 0.056(6) Uani 1 3 d S
P1 P 0.6667 0.3333 0.12052(13) 0.0127(9) Uani 1 3 d S
P2 P 0.42614(16) 0.20422(16) 0.01395(8) 0.0138(5) Uani 1 1 d .
Si1 Si 0.6667 0.3333 0.8333 0.0078(12) Uani 1 6 d S
W1 W 0.64137(3) 0.49176(3) 0.835055(17) 0.02709(15) Uani 1 1 d .
W2 W 0.59271(2) 0.37319(2) 0.911602(11) 0.01228(11) Uani 1 1 d .

loop_
_atom_site_aniso_label
_atom_site_aniso_U_11
_atom_site_aniso_U_22
_atom_site_aniso_U_33
_atom_site_aniso_U_23
_atom_site_aniso_U_13
_atom_site_aniso_U_12
Au1 0.0139(2) 0.0139(2) 0.0121(3) 0.000 0.000 0.00693(11)
Au2 0.01011(19) 0.01095(19) 0.0130(2) 0.00185(14) 0.00141(14) 0.00479(15)
C1 0.009(5) 0.011(5) 0.015(5) -0.001(4) -0.003(4) 0.002(4)
C2 0.018(6) 0.019(6) 0.020(6) -0.005(5) -0.009(5) 0.009(5)
C3 0.024(6) 0.017(6) 0.031(7) -0.009(5) -0.011(5) 0.008(5)
C4 0.027(7) 0.015(6) 0.030(7) -0.003(5) -0.002(5) 0.007(5)
C5 0.014(6) 0.026(7) 0.032(7) 0.007(5) 0.006(5) 0.002(5)
C6 0.023(6) 0.034(7) 0.014(5) 0.006(5) 0.010(5) 0.016(6)
C7 0.034(8) 0.035(8) 0.036(8) -0.017(7) -0.008(6) 0.013(7)
C8 0.013(5) 0.014(5) 0.017(5) 0.003(4) 0.002(4) 0.005(4)
C9 0.014(6) 0.042(8) 0.016(6) 0.009(5) 0.004(4) 0.013(6)
C10 0.021(6) 0.037(8) 0.025(7) 0.001(6) 0.001(5) 0.015(6)
C11 0.022(6) 0.029(7) 0.017(6) -0.002(5) -0.007(5) 0.007(5)
C12 0.022(6) 0.021(6) 0.014(5) 0.005(4) 0.003(4) 0.007(5)
C13 0.017(5) 0.013(5) 0.021(6) 0.003(4) 0.006(4) 0.007(4)
C14 0.015(7) 0.118(19) 0.031(9) 0.011(10) 0.006(6) 0.018(9)
C15 0.010(5) 0.016(5) 0.017(5) 0.005(4) 0.003(4) 0.005(4)
C16 0.018(6) 0.021(6) 0.016(6) -0.002(5) -0.001(4) 0.005(5)
C17 0.017(6) 0.019(6) 0.020(6) 0.006(5) 0.002(5) 0.004(5)
C18 0.025(6) 0.023(6) 0.018(6) 0.003(5) -0.001(5) 0.011(5)
C19 0.031(7) 0.019(6) 0.026(7) 0.000(5) -0.002(5) 0.010(5)
C20 0.028(6) 0.023(6) 0.016(6) 0.000(5) -0.008(5) 0.012(5)
C21 0.035(8) 0.035(8) 0.024(7) 0.003(6) 0.000(6) 0.010(7)
C22 0.013(5) 0.017(5) 0.018(5) 0.002(4) -0.002(4) 0.009(4)
C23 0.017(6) 0.021(6) 0.020(6) 0.000(5) -0.001(5) 0.009(5)
C24 0.033(7) 0.026(6) 0.021(6) -0.003(5) -0.004(5) 0.022(6)
C25 0.025(7) 0.032(7) 0.030(7) -0.009(6) 0.000(5) 0.017(6)
C26 0.028(7) 0.051(9) 0.033(8) -0.006(7) 0.002(6) 0.030(7)
C27 0.017(6) 0.025(6) 0.032(7) 0.004(5) 0.010(5) 0.008(5)
C28 0.058(11) 0.021(7) 0.043(9) -0.010(6) 0.000(8) 0.014(7)
O1 0.008(4) 0.008(4) 0.015(6) 0.000 0.000 0.0040(18)
O2 0.052(6) 0.031(5) 0.015(4) 0.004(4) 0.002(4) 0.032(5)
O3 0.031(6) 0.019(5) 0.075(8) -0.008(5) 0.037(6) 0.008(4)
O4 0.041(7) 0.200(19) 0.064(9) -0.104(11) -0.043(7) 0.080(10)
O5 0.055(8) 0.036(7) 0.087(10) 0.046(7) -0.066(8) -0.033(6)
O6 0.072(9) 0.029(6) 0.097(11) 0.048(7) -0.068(9) -0.032(6)
O7 0.012(4) 0.012(4) 0.076(8) -0.003(4) -0.001(4) 0.007(4)
O8 0.051(8) 0.057(8) 0.059(8) -0.017(7) 0.003(6) 0.025(7)
O9 0.052(8) 0.052(8) 0.064(16) 0.000 0.000 0.026(4)
P1 0.0135(14) 0.0135(14) 0.011(2) 0.000 0.000 0.0068(7)
P2 0.0118(13) 0.0132(13) 0.0150(13) 0.0035(10) 0.0024(10) 0.0053(11)
Si1 0.0074(18) 0.0074(18) 0.009(3) 0.000 0.000 0.0037(9)
W1 0.0256(3) 0.0128(2) 0.0498(4) -0.0134(2) -0.0235(2) 0.0148(2)
W2 0.0131(2) 0.0133(2) 0.0068(2) 0.00194(15) -0.00175(15) 0.00392(17)

loop_
_atom_type_symbol
_atom_type_description
_atom_type_scat_dispersion_real
_atom_type_scat_dispersion_imag
_atom_type_scat_source
C C 0.0033 0.0016 'International Tables Vol C Tables 4.2.6.8 and 6.1.1.4'
H H 0.0000 0.0000 'International Tables Vol C Tables 4.2.6.8 and 6.1.1.4'
O O 0.0106 0.0060 'International Tables Vol C Tables 4.2.6.8 and 6.1.1.4'
Si Si 0.0817 0.0704 'International Tables Vol C Tables 4.2.6.8 and 6.1.1.4'
P P 0.1023 0.0942 'International Tables Vol C Tables 4.2.6.8 and 6.1.1.4'
W W -0.8490 6.8722 'International Tables Vol C Tables 4.2.6.8 and 6.1.1.4'
Au Au -2.0133 8.8022 'International Tables Vol C Tables 4.2.6.8 and 6.1.1.4'

loop_
_geom_angle_atom_site_label_1
_geom_angle_atom_site_label_2
_geom_angle_atom_site_label_3
_geom_angle
_geom_angle_site_symmetry_1
_geom_angle_site_symmetry_3
O1 Au1 P1 180.0 . .
O1 Au1 Au2 45.162(14) . 3_665
P1 Au1 Au2 134.838(14) . 3_665
O1 Au1 Au2 45.163(14) . 2_655
P1 Au1 Au2 134.837(14) . 2_655
Au2 Au1 Au2 75.77(2) 3_665 2_655
O1 Au1 Au2 45.161(14) . .
P1 Au1 Au2 134.839(14) . .
Au2 Au1 Au2 75.77(2) 3_665 .
Au2 Au1 Au2 75.77(2) 2_655 .
O1 Au2 P2 169.3(3) . .
O1 Au2 Au1 46.0(4) . .
P2 Au2 Au1 124.88(8) . .
C2 C1 C6 121.2(11) . .
C2 C1 P1 121.5(9) . .
C6 C1 P1 117.3(9) . .
C1 C2 C3 120.1(12) . .
C1 C2 H2 119.9 . .
C3 C2 H2 119.9 . .
C4 C3 C2 119.5(12) . .
C4 C3 C7 120.6(12) . .
C2 C3 C7 119.9(13) . .
C5 C4 C3 120.4(12) . .
C5 C4 H4 119.8 . .
C3 C4 H4 119.8 . .
C4 C5 C6 122.1(12) . .
C4 C5 H5 119.0 . .
C6 C5 H5 119.0 . .
C5 C6 C1 116.6(11) . .
C5 C6 H6 121.7 . .
C1 C6 H6 121.7 . .
C3 C7 H7A 109.5 . .
C3 C7 H7B 109.5 . .
H7A C7 H7B 109.5 . .
C3 C7 H7C 109.5 . .
H7A C7 H7C 109.5 . .
H7B C7 H7C 109.5 . .
C13 C8 C9 118.4(11) . .
C13 C8 P2 121.1(9) . .
C9 C8 P2 120.3(9) . .
C10 C9 C8 122.1(12) . .
C10 C9 H9 119.0 . .
C8 C9 H9 119.0 . .
C9 C10 C11 118.0(12) . .
C9 C10 C14 122.1(13) . .
C11 C10 C14 119.9(13) . .
C12 C11 C10 120.0(11) . .
C12 C11 H11 120.0 . .
C10 C11 H11 120.0 . .
C13 C12 C11 121.6(11) . .
C13 C12 H12 119.2 . .
C11 C12 H12 119.2 . .
C12 C13 C8 119.9(11) . .
C12 C13 H13 120.0 . .
C8 C13 H13 120.0 . .
C10 C14 H14A 109.5 . .
C10 C14 H14B 109.5 . .
H14A C14 H14B 109.5 . .
C10 C14 H14C 109.5 . .
H14A C14 H14C 109.5 . .
H14B C14 H14C 109.5 . .
C20 C15 C16 120.6(11) . .
C20 C15 P2 120.9(9) . .
C16 C15 P2 118.4(9) . .
C17 C16 C15 120.6(11) . .
C17 C16 H16 119.7 . .
C15 C16 H16 119.7 . .
C18 C17 C16 118.9(12) . .
C18 C17 C21 119.7(11) . .
C16 C17 C21 121.4(12) . .
C17 C18 C19 119.8(12) . .
C17 C18 H18 120.1 . .
C19 C18 H18 120.1 . .
C20 C19 C18 121.7(12) . .
C20 C19 H19 119.2 . .
C18 C19 H19 119.2 . .
C19 C20 C15 118.4(11) . .
C19 C20 H20 120.8 . .
C15 C20 H20 120.8 . .
C17 C21 H21A 109.5 . .
C17 C21 H21B 109.5 . .
H21A C21 H21B 109.5 . .
C17 C21 H21C 109.5 . .
H21A C21 H21C 109.5 . .
H21B C21 H21C 109.5 . .
C27 C22 C23 120.5(11) . .
C27 C22 P2 121.7(9) . .
C23 C22 P2 117.8(9) . .
C24 C23 C22 119.8(12) . .
C24 C23 H23 120.1 . .
C22 C23 H23 120.1 . .
C23 C24 C25 118.2(12) . .
C23 C24 C28 120.3(13) . .
C25 C24 C28 121.5(12) . .
C26 C25 C24 121.5(12) . .
C26 C25 H25 119.3 . .
C24 C25 H25 119.3 . .
C25 C26 C27 120.6(13) . .
C25 C26 H26 119.7 . .
C27 C26 H26 119.7 . .
C26 C27 C22 119.4(13) . .
C26 C27 H27 120.3 . .
C22 C27 H27 120.3 . .
C24 C28 H28A 109.5 . .
C24 C28 H28B 109.5 . .
H28A C28 H28B 109.5 . .
C24 C28 H28C 109.5 . .
H28A C28 H28C 109.5 . .
H28B C28 H28C 109.5 . .
Au2 O1 Au2 119.96(3) 3_665 .
Au2 O1 Au2 119.96(3) 3_665 2_655
Au2 O1 Au2 119.96(3) . 2_655
Au2 O1 Au1 88.8(4) 3_665 .
Au2 O1 Au1 88.8(4) . .
Au2 O1 Au1 88.8(4) 2_655 .
W1 O4 W1 137.6(9) . 17_556
W1 O5 W2 134.9(10) . .
W2 O6 W1 136.9(11) . 18_546
W2 O7 W2 138.6(6) . 2_655
Si1 O8 O9 51.0(8) . .
Si1 O8 W2 125.6(7) . 17_556
O9 O8 W2 74.6(9) . 17_556
Si1 O8 W1 117.9(7) . 17_556
O9 O8 W1 131.4(7) . 17_556
W2 O8 W1 97.6(5) 17_556 17_556
Si1 O8 W1 117.4(7) . .
O9 O8 W1 134.2(7) . .
W2 O8 W1 97.8(6) 17_556 .
W1 O8 W1 94.2(5) 17_556 .
Si1 O9 O8 62.1(9) . 3_665
Si1 O9 O8 62.1(9) . 2_655
O8 O9 O8 99.9(11) 3_665 2_655
Si1 O9 O8 62.1(9) . .
O8 O9 O8 99.9(11) 3_665 .
O8 O9 O8 99.9(11) 2_655 .
Si1 O9 W2 124.1(5) . 17_556
O8 O9 W2 130.5(5) 3_665 17_556
O8 O9 W2 127.4(5) 2_655 17_556
O8 O9 W2 62.0(6) . 17_556
Si1 O9 W2 124.1(5) . 18_546
O8 O9 W2 127.4(5) 3_665 18_546
O8 O9 W2 62.0(6) 2_655 18_546
O8 O9 W2 130.5(5) . 18_546
W2 O9 W2 91.6(7) 17_556 18_546
Si1 O9 W2 124.1(5) . 16_656
O8 O9 W2 62.0(6) 3_665 16_656
O8 O9 W2 130.5(5) 2_655 16_656
O8 O9 W2 127.4(5) . 16_656
W2 O9 W2 91.6(7) 17_556 16_656
W2 O9 W2 91.6(7) 18_546 16_656
C1 P1 C1 105.5(4) 2_655 .
C1 P1 C1 105.5(4) 2_655 3_665
C1 P1 C1 105.5(4) . 3_665
C1 P1 Au1 113.2(4) 2_655 .
C1 P1 Au1 113.2(4) . .
C1 P1 Au1 113.2(4) 3_665 .
C8 P2 C15 106.0(5) . .
C8 P2 C22 105.8(5) . .
C15 P2 C22 105.4(5) . .
C8 P2 Au2 117.7(4) . .
C15 P2 Au2 113.4(4) . .
C22 P2 Au2 107.7(4) . .
O9 Si1 O9 179.995(2) 16_656 .
O9 Si1 O8 66.9(5) 16_656 18_546
O9 Si1 O8 113.1(5) . 18_546
O9 Si1 O8 66.9(5) 16_656 16_656
O9 Si1 O8 113.1(5) . 16_656
O8 Si1 O8 105.6(5) 18_546 16_656
O9 Si1 O8 113.1(5) 16_656 .
O9 Si1 O8 66.9(5) . .
O8 Si1 O8 74.4(5) 18_546 .
O8 Si1 O8 179.996(5) 16_656 .
O9 Si1 O8 66.9(5) 16_656 17_556
O9 Si1 O8 113.1(5) . 17_556
O8 Si1 O8 105.6(5) 18_546 17_556
O8 Si1 O8 105.6(5) 16_656 17_556
O8 Si1 O8 74.4(5) . 17_556
O9 Si1 O8 113.1(5) 16_656 3_665
O9 Si1 O8 66.9(5) . 3_665
O8 Si1 O8 179.996(8) 18_546 3_665
O8 Si1 O8 74.4(5) 16_656 3_665
O8 Si1 O8 105.6(5) . 3_665
O8 Si1 O8 74.4(5) 17_556 3_665
O9 Si1 O8 113.1(5) 16_656 2_655
O9 Si1 O8 66.9(5) . 2_655
O8 Si1 O8 74.4(5) 18_546 2_655
O8 Si1 O8 74.4(5) 16_656 2_655
O8 Si1 O8 105.6(5) . 2_655
O8 Si1 O8 179.994(4) 17_556 2_655
O8 Si1 O8 105.6(5) 3_665 2_655
O2 W1 O4 101.1(7) . .
O2 W1 O5 100.1(6) . .
O4 W1 O5 91.8(7) . .
O2 W1 O4 100.0(7) . 18_546
O4 W1 O4 158.6(12) . 18_546
O5 W1 O4 88.2(5) . 18_546
O2 W1 O6 99.9(7) . 17_556
O4 W1 O6 86.9(5) . 17_556
O5 W1 O6 159.9(8) . 17_556
O4 W1 O6 85.9(7) 18_546 17_556
O2 W1 O8 155.1(5) . 18_546
O4 W1 O8 97.1(8) . 18_546
O5 W1 O8 62.3(6) . 18_546
O4 W1 O8 64.1(6) 18_546 18_546
O6 W1 O8 97.9(7) 17_556 18_546
O2 W1 O8 154.6(5) . .
O4 W1 O8 64.1(6) . .
O5 W1 O8 100.9(7) . .
O4 W1 O8 94.8(8) 18_546 .
O6 W1 O8 60.5(6) 17_556 .
O8 W1 O8 50.2(7) 18_546 .
O3 W2 O7 100.2(5) . .
O3 W2 O6 102.2(8) . .
O7 W2 O6 90.1(5) . .
O3 W2 O5 100.7(7) . .
O7 W2 O5 158.8(7) . .
O6 W2 O5 88.8(4) . .
O3 W2 O7 100.1(6) . 3_665
O7 W2 O7 89.0(5) . 3_665
O6 W2 O7 157.5(8) . 3_665
O5 W2 O7 84.0(5) . 3_665
O3 W2 O8 159.5(6) . 18_546
O7 W2 O8 95.6(5) . 18_546
O6 W2 O8 64.5(7) . 18_546
O5 W2 O8 65.0(7) . 18_546
O7 W2 O8 93.2(5) 3_665 18_546
O3 W2 O9 157.1(7) . 16_656
O7 W2 O9 64.9(5) . 16_656
O6 W2 O9 95.3(8) . 16_656
O5 W2 O9 94.2(7) . 16_656
O7 W2 O9 64.1(4) 3_665 16_656
O8 W2 O9 43.3(6) 18_546 16_656

loop_
_geom_bond_atom_site_label_1
_geom_bond_atom_site_label_2
_geom_bond_distance
_geom_bond_site_symmetry_2
Au1 O1 2.124(13) .
Au1 P1 2.217(5) .
Au1 Au2 2.9522(7) 3_665
Au1 Au2 2.9523(7) 2_655
Au1 Au2 2.9524(7) .
Au2 O1 2.0939(6) .
Au2 P2 2.216(3) .
C1 C2 1.380(16) .
C1 C6 1.423(16) .
C1 P1 1.807(11) .
C2 C3 1.412(16) .
C2 H2 0.9500 .
C3 C4 1.38(2) .
C3 C7 1.512(19) .
C4 C5 1.372(19) .
C4 H4 0.9500 .
C5 C6 1.418(19) .
C5 H5 0.9500 .
C6 H6 0.9500 .
C7 H7A 0.9800 .
C7 H7B 0.9800 .
C7 H7C 0.9800 .
C8 C13 1.402(16) .
C8 C9 1.413(16) .
C8 P2 1.813(12) .
C9 C10 1.382(18) .
C9 H9 0.9500 .
C10 C11 1.417(18) .
C10 C14 1.492(19) .
C11 C12 1.390(18) .
C11 H11 0.9500 .
C12 C13 1.370(17) .
C12 H12 0.9500 .
C13 H13 0.9500 .
C14 H14A 0.9800 .
C14 H14B 0.9800 .
C14 H14C 0.9800 .
C15 C20 1.391(17) .
C15 C16 1.412(16) .
C15 P2 1.815(11) .
C16 C17 1.398(17) .
C16 H16 0.9500 .
C17 C18 1.392(18) .
C17 C21 1.509(18) .
C18 C19 1.409(18) .
C18 H18 0.9500 .
C19 C20 1.388(18) .
C19 H19 0.9500 .
C20 H20 0.9500 .
C21 H21A 0.9800 .
C21 H21B 0.9800 .
C21 H21C 0.9800 .
C22 C27 1.401(16) .
C22 C23 1.405(17) .
C22 P2 1.832(12) .
C23 C24 1.392(17) .
C23 H23 0.9500 .
C24 C25 1.420(19) .
C24 C28 1.51(2) .
C25 C26 1.36(2) .
C25 H25 0.9500 .
C26 C27 1.381(19) .
C26 H26 0.9500 .
C27 H27 0.9500 .
C28 H28A 0.9800 .
C28 H28B 0.9800 .
C28 H28C 0.9800 .
O1 Au2 2.0939(6) 3_665
O1 Au2 2.0940(6) 2_655
O2 W1 1.670(9) .
O3 W2 1.682(10) .
O4 W1 1.883(12) .
O4 W1 1.907(12) 17_556
O5 W1 1.888(14) .
O5 W2 1.921(10) .
O6 W2 1.866(11) .
O6 W1 1.929(15) 18_546
O7 W2 1.860(9) .
O7 W2 1.932(9) 2_655
O8 Si1 1.692(15) .
O8 O9 1.760(18) .
O8 W2 2.265(15) 17_556
O8 W1 2.408(14) 17_556
O8 W1 2.418(13) .
O9 Si1 1.49(3) .
O9 O8 1.760(18) 3_665
O9 O8 1.760(18) 2_655
O9 W2 2.474(14) 17_556
O9 W2 2.474(14) 18_546
O9 W2 2.474(14) 16_656
P1 C1 1.807(11) 2_655
P1 C1 1.807(11) 3_665
Si1 O9 1.49(3) 16_656
Si1 O8 1.692(15) 18_546
Si1 O8 1.692(15) 16_656
Si1 O8 1.692(15) 17_556
Si1 O8 1.692(15) 3_665
Si1 O8 1.692(15) 2_655
W1 O4 1.907(12) 18_546
W1 O6 1.929(15) 17_556
W1 O8 2.408(14) 18_546
W2 O7 1.932(9) 3_665
W2 O8 2.265(15) 18_546
W2 O9 2.474(14) 16_656
